data_7153779
loop_
_publ_author_name
'Veillard, Romain'
'Bernoud, Elise'
'Abdellah, Ibrahim'
'Lohier, Jean-Fran\,cois'
'Alayrac, Carole'
'Gaumont, Annie-Claude'

_publ_section_title
;
 Silyl alkynylphosphine-boranes: key precursors of triazolylphosphines via
 tandem desilylation-Click chemistry.
;
_journal_issue 22
_journal_name_full 'Organic &amp; biomolecular chemistry'
_journal_page_first 3635
_journal_page_last 3640
_journal_paper_doi 10.1039/c4ob00397g
_journal_volume 12
_journal_year 2014
_chemical_formula_moiety 'C13 H15 F3 N3 P'
_chemical_formula_sum 'C13 H15 F3 N3 P'
_chemical_formula_weight 301.25
_chemical_melting_point 336
_chemical_name_systematic
; 
4-(Diethylphosphino)-1-(4-trifluoromethylphenyl)-1H-1,2,3-triazole
;
_space_group_IT_number 4
_symmetry_cell_setting monoclinic
_symmetry_space_group_name_Hall 'P 2yb'
_symmetry_space_group_name_H-M 'P 1 21 1'
_atom_sites_solution_hydrogens geom
_atom_sites_solution_primary direct
_atom_sites_solution_secondary difmap
_audit_creation_method SHELXL-97
_cell_angle_alpha 90.00
_cell_angle_beta 95.059(3)
_cell_angle_gamma 90.00
_cell_formula_units_Z 2
_cell_length_a 5.4783(5)
_cell_length_b 6.9229(6)
_cell_length_c 18.7771(17)
_cell_measurement_reflns_used 4682
_cell_measurement_temperature 140(2)
_cell_measurement_theta_max 30.39
_cell_measurement_theta_min 3.14
_cell_volume 709.36(11)
_computing_cell_refinement 'Bruker SAINT'
_computing_data_collection 'Bruker APEX2'
_computing_data_reduction 'Bruker SAINT'
_computing_molecular_graphics 'Bruker SHELXTL'
_computing_publication_material 'Bruker SHELXTL'
_computing_structure_refinement 'SHELXL-97 (Sheldrick, 2008)'
_computing_structure_solution 'SHELXS-97 (Sheldrick, 2008)'
_diffrn_ambient_temperature 140(2)
_diffrn_measured_fraction_theta_full 0.962
_diffrn_measured_fraction_theta_max 0.962
_diffrn_measurement_device_type 'Bruker APEX-II CCD'
_diffrn_measurement_method '\f and \w scans'
_diffrn_radiation_monochromator graphite
_diffrn_radiation_source 'fine-focus sealed tube'
_diffrn_radiation_type MoK\a
_diffrn_radiation_wavelength 0.71073
_diffrn_reflns_av_R_equivalents 0.0343
_diffrn_reflns_av_sigmaI/netI 0.0441
_diffrn_reflns_limit_h_max 7
_diffrn_reflns_limit_h_min -7
_diffrn_reflns_limit_k_max 9
_diffrn_reflns_limit_k_min -9
_diffrn_reflns_limit_l_max 26
_diffrn_reflns_limit_l_min -25
_diffrn_reflns_number 8283
_diffrn_reflns_theta_full 29.56
_diffrn_reflns_theta_max 29.56
_diffrn_reflns_theta_min 2.18
_exptl_absorpt_coefficient_mu 0.221
_exptl_absorpt_correction_type none
_exptl_crystal_colour colourless
_exptl_crystal_density_diffrn 1.410
_exptl_crystal_density_method 'not measured'
_exptl_crystal_description plate
_exptl_crystal_F_000 312
_exptl_crystal_size_max 0.35
_exptl_crystal_size_mid 0.29
_exptl_crystal_size_min 0.15
_refine_diff_density_max 0.414
_refine_diff_density_min -0.392
_refine_diff_density_rms 0.058
_refine_ls_abs_structure_details 'Flack H D (1983), Acta Cryst. A39, 876-881'
_refine_ls_abs_structure_Flack 0.01(10)
_refine_ls_extinction_method none
_refine_ls_goodness_of_fit_ref 1.111
_refine_ls_hydrogen_treatment constr
_refine_ls_matrix_type full
_refine_ls_number_parameters 183
_refine_ls_number_reflns 3679
_refine_ls_number_restraints 1
_refine_ls_restrained_S_all 1.110
_refine_ls_R_factor_all 0.0523
_refine_ls_R_factor_gt 0.0427
_refine_ls_shift/su_max 0.000
_refine_ls_shift/su_mean 0.000
_refine_ls_structure_factor_coef Fsqd
_refine_ls_weighting_details 'calc w=1/[\s^2^(Fo^2^)+(0.0459P)^2^+0.1786P] where P=(Fo^2^+2Fc^2^)/3'
_refine_ls_weighting_scheme calc
_refine_ls_wR_factor_gt 0.0979
_refine_ls_wR_factor_ref 0.1029
_reflns_number_gt 3267
_reflns_number_total 3679
_reflns_threshold_expression >2sigma(I)
_cod_data_source_file c4ob00397g2.cif
_cod_data_source_block 1e
_cod_depositor_comments
;
The following automatic conversions were performed:

'_symmetry_cell_setting' value 'Monoclinic' changed to 'monoclinic'
according to
/usr/data/users/saulius/crontab/automatic-downloads/rss-feeds/RSC/lib/dictionaries/cif_core.dic
dictionary named 'cif_core.dic' version 2.4.2 from 2011-04-26.

Automatic conversion script
Id: cif_fix_values 2281 2013-09-26 08:29:07Z andrius 

 Adding full bibliography for 7153779--7153787.cif.
;
_cod_original_sg_symbol_H-M 'P 2(1)'
_cod_database_code 7153779

loop_
_symmetry_equiv_pos_as_xyz
'x, y, z'
'-x, y+1/2, -z'

loop_
_atom_site_label
_atom_site_type_symbol
_atom_site_fract_x
_atom_site_fract_y
_atom_site_fract_z
_atom_site_U_iso_or_equiv
_atom_site_adp_type
_atom_site_occupancy
_atom_site_symmetry_multiplicity
_atom_site_calc_flag
_atom_site_refinement_flags
P1 P 0.22817(10) 1.06842(8) 0.15158(3) 0.02140(12) Uani 1 1 d .
F3 F 0.0642(4) -0.0254(3) 0.50228(9) 0.0649(6) Uani 1 1 d .
F2 F -0.1071(4) -0.1560(3) 0.40626(11) 0.0753(8) Uani 1 1 d .
F1 F 0.2717(4) -0.1885(3) 0.43496(11) 0.0620(6) Uani 1 1 d .
C3 C 0.2414(4) 0.4497(3) 0.32067(11) 0.0205(4) Uani 1 1 d .
C12 C 0.5084(4) 1.2152(3) 0.16906(11) 0.0243(4) Uani 1 1 d .
H12A H 0.5257 1.2543 0.2200 0.029 Uiso 1 1 calc R
H12B H 0.6529 1.1360 0.1600 0.029 Uiso 1 1 calc R
C6 C 0.1404(4) 0.1168(3) 0.39327(11) 0.0236(5) Uani 1 1 d .
C7 C 0.3519(4) 0.2211(4) 0.41344(11) 0.0273(5) Uani 1 1 d .
H7 H 0.4608 0.1776 0.4523 0.033 Uiso 1 1 calc R
C2 C 0.1517(4) 0.7428(3) 0.24312(11) 0.0208(4) Uani 1 1 d .
H2 H -0.0223 0.7425 0.2379 0.025 Uiso 1 1 calc R
C5 C -0.0207(4) 0.1804(3) 0.33662(12) 0.0245(4) Uani 1 1 d .
H5 H -0.1656 0.1093 0.3230 0.029 Uiso 1 1 calc R
C10 C 0.2930(5) 0.9482(4) 0.06728(12) 0.0288(5) Uani 1 1 d .
H10A H 0.3191 1.0480 0.0310 0.035 Uiso 1 1 calc R
H10B H 0.4463 0.8727 0.0756 0.035 Uiso 1 1 calc R
C9 C 0.0860(5) -0.0608(4) 0.43376(13) 0.0323(5) Uani 1 1 d .
C4 C 0.0304(4) 0.3475(3) 0.30000(11) 0.0237(4) Uani 1 1 d .
H4 H -0.0785 0.3912 0.2612 0.028 Uiso 1 1 calc R
C8 C 0.4050(4) 0.3877(4) 0.37737(11) 0.0258(5) Uani 1 1 d .
H8 H 0.5500 0.4588 0.3909 0.031 Uiso 1 1 calc R
C1 C 0.3055(4) 0.8703(3) 0.21294(10) 0.0203(4) Uani 1 1 d .
C13 C 0.5028(5) 1.3950(4) 0.12229(13) 0.0351(6) Uani 1 1 d .
H13A H 0.4980 1.3567 0.0719 0.053 Uiso 1 1 calc R
H13B H 0.6500 1.4724 0.1349 0.053 Uiso 1 1 calc R
H13C H 0.3569 1.4715 0.1299 0.053 Uiso 1 1 calc R
C11 C 0.0876(5) 0.8146(4) 0.03834(14) 0.0398(6) Uani 1 1 d .
H11A H 0.0658 0.7119 0.0731 0.060 Uiso 1 1 calc R
H11B H 0.1293 0.7573 -0.0067 0.060 Uiso 1 1 calc R
H11C H -0.0649 0.8884 0.0300 0.060 Uiso 1 1 calc R
N1 N 0.3008(3) 0.6175(2) 0.28189(9) 0.0201(4) Uani 1 1 d .
N3 N 0.5423(3) 0.8159(3) 0.23521(10) 0.0266(4) Uani 1 1 d .
N2 N 0.5390(3) 0.6648(3) 0.27645(10) 0.0261(4) Uani 1 1 d .

loop_
_atom_site_aniso_label
_atom_site_aniso_U_11
_atom_site_aniso_U_22
_atom_site_aniso_U_33
_atom_site_aniso_U_23
_atom_site_aniso_U_13
_atom_site_aniso_U_12
P1 0.0139(2) 0.0238(2) 0.0263(2) 0.0016(2) 0.00066(17) 0.0018(2)
F3 0.1176(19) 0.0441(10) 0.0370(9) 0.0011(8) 0.0298(10) -0.0128(11)
F2 0.0751(15) 0.0591(13) 0.0830(14) 0.0411(11) -0.0421(11) -0.0413(11)
F1 0.0685(14) 0.0380(9) 0.0804(14) 0.0195(9) 0.0112(10) 0.0171(9)
C3 0.0180(11) 0.0226(10) 0.0209(9) 0.0001(8) 0.0024(7) 0.0012(8)
C12 0.0206(12) 0.0235(11) 0.0286(10) -0.0007(8) 0.0018(8) -0.0012(8)
C6 0.0240(12) 0.0225(11) 0.0241(9) -0.0005(7) 0.0014(8) 0.0035(8)
C7 0.0244(12) 0.0334(12) 0.0227(10) 0.0019(9) -0.0051(8) 0.0011(9)
C2 0.0105(10) 0.0271(10) 0.0247(9) 0.0001(8) 0.0015(7) 0.0021(8)
C5 0.0177(11) 0.0258(11) 0.0298(10) 0.0012(8) 0.0002(8) 0.0002(9)
C10 0.0299(14) 0.0300(12) 0.0262(10) -0.0027(9) 0.0004(9) 0.0006(10)
C9 0.0378(15) 0.0302(12) 0.0278(11) 0.0010(9) -0.0025(10) -0.0018(10)
C4 0.0163(11) 0.0274(11) 0.0266(10) 0.0032(8) -0.0025(8) 0.0009(8)
C8 0.0186(11) 0.0322(11) 0.0258(10) 0.0009(9) -0.0030(8) -0.0008(9)
C1 0.0116(10) 0.0255(10) 0.0237(9) 0.0010(8) 0.0010(7) 0.0031(8)
C13 0.0385(15) 0.0293(12) 0.0370(12) 0.0014(10) 0.0005(10) -0.0081(11)
C11 0.0477(17) 0.0293(12) 0.0391(13) -0.0019(11) -0.0137(11) -0.0064(12)
N1 0.0113(9) 0.0251(10) 0.0238(8) 0.0010(6) 0.0005(6) 0.0000(6)
N3 0.0138(10) 0.0301(10) 0.0357(10) 0.0070(8) 0.0006(7) -0.0009(7)
N2 0.0103(9) 0.0303(10) 0.0373(10) 0.0054(8) -0.0003(7) 0.0007(7)

loop_
_atom_type_symbol
_atom_type_description
_atom_type_scat_dispersion_real
_atom_type_scat_dispersion_imag
_atom_type_scat_source
C C 0.0033 0.0016 'International Tables Vol C Tables 4.2.6.8 and 6.1.1.4'
H H 0.0000 0.0000 'International Tables Vol C Tables 4.2.6.8 and 6.1.1.4'
N N 0.0061 0.0033 'International Tables Vol C Tables 4.2.6.8 and 6.1.1.4'
F F 0.0171 0.0103 'International Tables Vol C Tables 4.2.6.8 and 6.1.1.4'
P P 0.1023 0.0942 'International Tables Vol C Tables 4.2.6.8 and 6.1.1.4'

loop_
_geom_angle_atom_site_label_1
_geom_angle_atom_site_label_2
_geom_angle_atom_site_label_3
_geom_angle
C1 P1 C12 99.16(10)
C1 P1 C10 98.71(10)
C12 P1 C10 100.39(11)
C4 C3 C8 121.4(2)
C4 C3 N1 119.85(19)
C8 C3 N1 118.7(2)
C13 C12 P1 111.92(16)
C13 C12 H12A 109.2
P1 C12 H12A 109.2
C13 C12 H12B 109.2
P1 C12 H12B 109.2
H12A C12 H12B 107.9
C7 C6 C5 120.1(2)
C7 C6 C9 119.3(2)
C5 C6 C9 120.6(2)
C8 C7 C6 120.4(2)
C8 C7 H7 119.8
C6 C7 H7 119.8
N1 C2 C1 105.63(18)
N1 C2 H2 127.2
C1 C2 H2 127.2
C4 C5 C6 120.0(2)
C4 C5 H5 120.0
C6 C5 H5 120.0
C11 C10 P1 112.82(18)
C11 C10 H10A 109.0
P1 C10 H10A 109.0
C11 C10 H10B 109.0
P1 C10 H10B 109.0
H10A C10 H10B 107.8
F2 C9 F3 109.6(2)
F2 C9 F1 105.0(2)
F3 C9 F1 103.8(2)
F2 C9 C6 113.8(2)
F3 C9 C6 112.5(2)
F1 C9 C6 111.5(2)
C3 C4 C5 119.2(2)
C3 C4 H4 120.4
C5 C4 H4 120.4
C7 C8 C3 118.8(2)
C7 C8 H8 120.6
C3 C8 H8 120.6
C2 C1 N3 107.06(19)
C2 C1 P1 128.93(16)
N3 C1 P1 123.95(16)
C12 C13 H13A 109.5
C12 C13 H13B 109.5
H13A C13 H13B 109.5
C12 C13 H13C 109.5
H13A C13 H13C 109.5
H13B C13 H13C 109.5
C10 C11 H11A 109.5
C10 C11 H11B 109.5
H11A C11 H11B 109.5
C10 C11 H11C 109.5
H11A C11 H11C 109.5
H11B C11 H11C 109.5
N2 N1 C2 110.00(17)
N2 N1 C3 119.99(17)
C2 N1 C3 129.89(19)
N2 N3 C1 109.70(18)
N3 N2 N1 107.61(17)

loop_
_geom_bond_atom_site_label_1
_geom_bond_atom_site_label_2
_geom_bond_distance
P1 C1 1.817(2)
P1 C12 1.846(2)
P1 C10 1.850(2)
F3 C9 1.325(3)
F2 C9 1.313(3)
F1 C9 1.346(3)
C3 C4 1.381(3)
C3 C8 1.397(3)
C3 N1 1.424(3)
C12 C13 1.522(3)
C12 H12A 0.9900
C12 H12B 0.9900
C6 C7 1.389(3)
C6 C5 1.392(3)
C6 C9 1.490(3)
C7 C8 1.381(3)
C7 H7 0.9500
C2 N1 1.358(3)
C2 C1 1.376(3)
C2 H2 0.9500
C5 C4 1.387(3)
C5 H5 0.9500
C10 C11 1.520(3)
C10 H10A 0.9900
C10 H10B 0.9900
C4 H4 0.9500
C8 H8 0.9500
C1 N3 1.380(3)
C13 H13A 0.9800
C13 H13B 0.9800
C13 H13C 0.9800
C11 H11A 0.9800
C11 H11B 0.9800
C11 H11C 0.9800
N1 N2 1.358(3)
N3 N2 1.302(3)
